data_7241623
loop_
_publ_author_name
'Malapile, Ramokone Junia'
'Nyamayaro, Kudzanai'
'Nassimbeni, Luigi R.'
'B\'athori, Nikoletta B.'

_publ_section_title
;
 Multicomponent crystals of baclofen with acids and bases---conformational
 flexibility and synthon versatility
;
_journal_issue 1
_journal_name_full CrystEngComm
_journal_page_first 91
_journal_page_last 99
_journal_paper_doi 10.1039/D0CE01522A
_journal_volume 23
_journal_year 2021
_chemical_formula_sum 'C18 H18 Cl3 N O5'
_chemical_formula_weight 434.68
_space_group_crystal_system monoclinic
_space_group_IT_number 14
_space_group_name_Hall '-P 2ybc'
_space_group_name_H-M_alt 'P 1 21/c 1'
_atom_sites_solution_hydrogens mixed
_audit_creation_method SHELXL-2016/4
_audit_update_record
;
2020-09-11 deposited with the CCDC.	2020-11-18 downloaded from the CCDC.
;
_cell_angle_alpha 90
_cell_angle_beta 106.08(3)
_cell_angle_gamma 90
_cell_formula_units_Z 4
_cell_length_a 15.699(3)
_cell_length_b 8.7459(17)
_cell_length_c 14.834(3)
_cell_measurement_reflns_used 4869
_cell_measurement_temperature 173(2)
_cell_measurement_theta_max 28.351
_cell_measurement_theta_min 2.692
_cell_volume 1957.1(7)
_computing_structure_refinement 'SHELXL-2016/4 (Sheldrick, 2016)'
_diffrn_ambient_temperature 173(2)
_diffrn_measured_fraction_theta_full 1.000
_diffrn_measured_fraction_theta_max 0.998
_diffrn_measurement_device_type Bruker
_diffrn_radiation_type MoK\a
_diffrn_radiation_wavelength 0.71073
_diffrn_reflns_av_R_equivalents 0.0485
_diffrn_reflns_av_unetI/netI 0.0241
_diffrn_reflns_Laue_measured_fraction_full 1.000
_diffrn_reflns_Laue_measured_fraction_max 0.998
_diffrn_reflns_limit_h_max 20
_diffrn_reflns_limit_h_min -20
_diffrn_reflns_limit_k_max 11
_diffrn_reflns_limit_k_min -11
_diffrn_reflns_limit_l_max 19
_diffrn_reflns_limit_l_min -19
_diffrn_reflns_number 49316
_diffrn_reflns_point_group_measured_fraction_full 1.000
_diffrn_reflns_point_group_measured_fraction_max 0.998
_diffrn_reflns_theta_full 25.242
_diffrn_reflns_theta_max 28.351
_diffrn_reflns_theta_min 2.692
_exptl_absorpt_coefficient_mu 0.498
_exptl_absorpt_correction_T_max 1.000
_exptl_absorpt_correction_T_min 0.916
_exptl_absorpt_correction_type multi-scan
_exptl_absorpt_process_details SADABS
_exptl_crystal_colour colorless
_exptl_crystal_density_diffrn 1.475
_exptl_crystal_description chunk
_exptl_crystal_F_000 896
_exptl_crystal_size_max 0.360
_exptl_crystal_size_mid 0.260
_exptl_crystal_size_min 0.200
_refine_diff_density_max 0.359
_refine_diff_density_min -0.480
_refine_diff_density_rms 0.049
_refine_ls_extinction_method none
_refine_ls_goodness_of_fit_ref 1.035
_refine_ls_hydrogen_treatment noref
_refine_ls_matrix_type full
_refine_ls_number_parameters 257
_refine_ls_number_reflns 4869
_refine_ls_number_restraints 0
_refine_ls_restrained_S_all 1.035
_refine_ls_R_factor_all 0.0416
_refine_ls_R_factor_gt 0.0331
_refine_ls_shift/su_max 0.001
_refine_ls_shift/su_mean 0.000
_refine_ls_structure_factor_coef Fsqd
_refine_ls_weighting_details 'w=1/[\s^2^(Fo^2^)+(0.0391P)^2^+0.7476P] where P=(Fo^2^+2Fc^2^)/3'
_refine_ls_weighting_scheme calc
_refine_ls_wR_factor_gt 0.0813
_refine_ls_wR_factor_ref 0.0862
_reflns_Friedel_coverage 0.000
_reflns_number_gt 4108
_reflns_number_total 4869
_reflns_threshold_expression 'I > 2\s(I)'
_cod_data_source_file d0ce01522a2.cif
_cod_data_source_block bac-24clpoa
_cod_depositor_comments 'Adding full bibliography for 7241617--7241623.cif.'
_cod_original_cell_volume 1957.0(7)
_cod_original_sg_symbol_H-M 'P 21/c'
_cod_database_code 7241623
_shelx_shelxl_version_number 2016/4
_shelx_space_group_comment
;
The symmetry employed for this shelxl refinement is uniquely defined
by the following loop, which should always be used as a source of
symmetry information in preference to the above space-group names.
They are only intended as comments.
;
_shelx_estimated_absorpt_t_min 0.841
_shelx_estimated_absorpt_t_max 0.907

loop_
_space_group_symop_operation_xyz
'x, y, z'
'-x, y+1/2, -z+1/2'
'-x, -y, -z'
'x, -y-1/2, z-1/2'

loop_
_atom_site_label
_atom_site_type_symbol
_atom_site_fract_x
_atom_site_fract_y
_atom_site_fract_z
_atom_site_U_iso_or_equiv
_atom_site_adp_type
_atom_site_occupancy
_atom_site_site_symmetry_order
_atom_site_calc_flag
_atom_site_refinement_flags_posn
_atom_site_refinement_flags_adp
_atom_site_refinement_flags_occupancy
_atom_site_disorder_assembly
_atom_site_disorder_group
CL1 Cl 0.54183(3) 0.78376(5) 0.52994(3) 0.04162(12) Uani 1 1 d . . . . .
O1 O 0.04941(8) 0.29949(12) 0.49455(8) 0.0346(3) Uani 1 1 d . . . . .
H1 H 0.000449 0.240354 0.471220 0.071(7) Uiso 1 1 d R . . . .
N1 N 0.00852(8) 0.71097(14) 0.29818(9) 0.0212(2) Uani 1 1 d . . . . .
C1 C 0.25409(9) 0.64420(15) 0.42196(9) 0.0210(3) Uani 1 1 d . . . . .
CL2 Cl -0.19782(3) -0.36360(4) 0.14421(3) 0.03335(10) Uani 1 1 d . . . . .
O2 O -0.00590(7) 0.41969(13) 0.35956(7) 0.0330(3) Uani 1 1 d . . . . .
C2 C 0.31816(9) 0.57635(17) 0.38699(11) 0.0267(3) Uani 1 1 d . . . . .
H2 H 0.301125 0.500635 0.339465 0.032 Uiso 1 1 calc R U . . .
H1A H -0.0226(13) 0.797(2) 0.2961(13) 0.039(5) Uiso 1 1 d . . . . .
H1C H -0.0150(13) 0.640(2) 0.3298(13) 0.039(5) Uiso 1 1 d . . . . .
H1B H 0.0056(13) 0.669(2) 0.2408(15) 0.042(5) Uiso 1 1 d . . . . .
CL3 Cl -0.46591(3) -0.63528(6) 0.24618(3) 0.04847(13) Uani 1 1 d . . . . .
O3 O -0.18425(7) -0.17200(11) 0.30490(7) 0.0232(2) Uani 1 1 d . . . . .
C3 C 0.40709(10) 0.61733(18) 0.42035(11) 0.0306(3) Uani 1 1 d . . . . .
H3 H 0.450550 0.569493 0.396319 0.037 Uiso 1 1 calc R U . . .
O4 O -0.04277(6) 0.01043(11) 0.33740(7) 0.0229(2) Uani 1 1 d . . . . .
C4 C 0.43123(9) 0.72843(17) 0.48885(11) 0.0272(3) Uani 1 1 d . . . . .
O5 O -0.08620(7) 0.14041(12) 0.44728(8) 0.0303(2) Uani 1 1 d . . . . .
C5 C 0.36896(10) 0.79678(17) 0.52597(11) 0.0286(3) Uani 1 1 d . . . . .
H5 H 0.386362 0.872015 0.573739 0.034 Uiso 1 1 calc R U . . .
C6 C 0.28077(10) 0.75387(17) 0.49242(10) 0.0271(3) Uani 1 1 d . . . . .
H6 H 0.237772 0.800005 0.517884 0.033 Uiso 1 1 calc R U . . .
C7 C 0.15711(9) 0.59702(15) 0.38571(9) 0.0195(3) Uani 1 1 d . . . . .
H7 H 0.151167 0.525464 0.331736 0.023 Uiso 1 1 calc R U . . .
C8 C 0.13098(9) 0.51033(16) 0.46461(9) 0.0232(3) Uani 1 1 d . . . . .
H8A H 0.182386 0.448355 0.499330 0.028 Uiso 1 1 calc R U . . .
H8B H 0.119030 0.586384 0.509026 0.028 Uiso 1 1 calc R U . . .
C9 C 0.05157(9) 0.40637(15) 0.43375(9) 0.0219(3) Uani 1 1 d . . . . .
C10 C 0.10306(9) 0.74148(15) 0.34941(10) 0.0213(3) Uani 1 1 d . . . . .
H10A H 0.104932 0.809466 0.403284 0.026 Uiso 1 1 calc R U . . .
H10B H 0.131369 0.796500 0.306977 0.026 Uiso 1 1 calc R U . . .
C11 C -0.24991(9) -0.27785(15) 0.29652(9) 0.0196(3) Uani 1 1 d . . . . .
C12 C -0.26288(9) -0.38043(15) 0.22144(9) 0.0221(3) Uani 1 1 d . . . . .
C13 C -0.32748(10) -0.49298(16) 0.20636(10) 0.0274(3) Uani 1 1 d . . . . .
H13 H -0.335273 -0.562568 0.155543 0.033 Uiso 1 1 calc R U . . .
C14 C -0.38045(10) -0.50183(17) 0.26698(11) 0.0290(3) Uani 1 1 d . . . . .
C15 C -0.36835(10) -0.40355(18) 0.34196(11) 0.0293(3) Uani 1 1 d . . . . .
H15 H -0.404221 -0.412877 0.383805 0.035 Uiso 1 1 calc R U . . .
C16 C -0.30361(9) -0.29059(16) 0.35645(10) 0.0251(3) Uani 1 1 d . . . . .
H16 H -0.296078 -0.221771 0.407612 0.030 Uiso 1 1 calc R U . . .
C17 C -0.17580(9) -0.06074(15) 0.37732(10) 0.0224(3) Uani 1 1 d . . . . .
H17A H -0.171344 -0.112777 0.437722 0.027 Uiso 1 1 calc R U . . .
H17B H -0.229038 0.005439 0.362643 0.027 Uiso 1 1 calc R U . . .
C18 C -0.09393(9) 0.03623(15) 0.38585(9) 0.0201(3) Uani 1 1 d . . . . .

loop_
_atom_site_aniso_label
_atom_site_aniso_U_11
_atom_site_aniso_U_22
_atom_site_aniso_U_33
_atom_site_aniso_U_23
_atom_site_aniso_U_13
_atom_site_aniso_U_12
CL1 0.01911(18) 0.0430(2) 0.0569(3) -0.00639(19) 0.00073(17) -0.00783(16)
O1 0.0349(6) 0.0278(5) 0.0353(6) 0.0089(5) 0.0001(5) -0.0116(5)
N1 0.0186(6) 0.0211(6) 0.0236(6) 0.0002(5) 0.0056(5) 0.0030(5)
C1 0.0181(6) 0.0206(6) 0.0239(6) 0.0010(5) 0.0050(5) -0.0010(5)
CL2 0.0402(2) 0.0350(2) 0.03023(19) -0.01024(14) 0.01863(16) -0.01022(16)
O2 0.0324(6) 0.0330(6) 0.0281(5) 0.0031(4) -0.0004(4) -0.0130(5)
C2 0.0209(7) 0.0272(7) 0.0322(7) -0.0066(6) 0.0074(6) -0.0020(6)
CL3 0.0438(3) 0.0542(3) 0.0482(3) -0.0121(2) 0.0141(2) -0.0313(2)
O3 0.0255(5) 0.0211(5) 0.0255(5) -0.0065(4) 0.0112(4) -0.0070(4)
C3 0.0182(7) 0.0321(8) 0.0424(9) -0.0047(6) 0.0100(6) 0.0005(6)
O4 0.0251(5) 0.0201(5) 0.0266(5) 0.0001(4) 0.0124(4) -0.0005(4)
C4 0.0158(6) 0.0277(7) 0.0346(8) 0.0025(6) 0.0012(6) -0.0044(5)
O5 0.0349(6) 0.0255(5) 0.0360(6) -0.0119(4) 0.0191(5) -0.0108(4)
C5 0.0270(8) 0.0271(7) 0.0287(7) -0.0050(6) 0.0029(6) -0.0039(6)
C6 0.0234(7) 0.0289(7) 0.0302(7) -0.0053(6) 0.0094(6) -0.0006(6)
C7 0.0165(6) 0.0201(6) 0.0221(6) -0.0025(5) 0.0057(5) -0.0007(5)
C8 0.0219(7) 0.0225(6) 0.0236(6) 0.0006(5) 0.0038(5) -0.0029(5)
C9 0.0232(7) 0.0189(6) 0.0249(7) -0.0026(5) 0.0087(5) -0.0013(5)
C10 0.0187(6) 0.0197(6) 0.0247(7) 0.0000(5) 0.0046(5) -0.0016(5)
C11 0.0169(6) 0.0183(6) 0.0226(6) 0.0011(5) 0.0037(5) -0.0001(5)
C12 0.0218(7) 0.0226(6) 0.0217(6) 0.0002(5) 0.0060(5) -0.0005(5)
C13 0.0289(8) 0.0249(7) 0.0258(7) -0.0041(5) 0.0034(6) -0.0051(6)
C14 0.0232(7) 0.0288(7) 0.0323(7) -0.0005(6) 0.0034(6) -0.0097(6)
C15 0.0230(7) 0.0346(8) 0.0319(7) -0.0013(6) 0.0103(6) -0.0047(6)
C16 0.0221(7) 0.0264(7) 0.0277(7) -0.0051(5) 0.0086(6) -0.0027(6)
C17 0.0244(7) 0.0202(6) 0.0250(7) -0.0063(5) 0.0107(5) -0.0034(5)
C18 0.0226(7) 0.0163(6) 0.0219(6) 0.0019(5) 0.0070(5) 0.0000(5)

loop_
_atom_type_symbol
_atom_type_description
_atom_type_scat_dispersion_real
_atom_type_scat_dispersion_imag
_atom_type_scat_source
C C 0.0033 0.0016 'International Tables Vol C Tables 4.2.6.8 and 6.1.1.4'
H H 0.0000 0.0000 'International Tables Vol C Tables 4.2.6.8 and 6.1.1.4'
N N 0.0061 0.0033 'International Tables Vol C Tables 4.2.6.8 and 6.1.1.4'
O O 0.0106 0.0060 'International Tables Vol C Tables 4.2.6.8 and 6.1.1.4'
Cl Cl 0.1484 0.1585 'International Tables Vol C Tables 4.2.6.8 and 6.1.1.4'

loop_
_geom_angle_atom_site_label_1
_geom_angle_atom_site_label_2
_geom_angle_atom_site_label_3
_geom_angle
_geom_angle_site_symmetry_1
_geom_angle_site_symmetry_3
_geom_angle_publ_flag
C2 C1 C6 118.44(13) . . ?
C2 C1 C7 120.62(12) . . ?
C6 C1 C7 120.92(12) . . ?
C1 C2 C3 121.11(14) . . ?
C11 O3 C17 116.17(10) . . ?
C4 C3 C2 119.11(14) . . ?
C3 C4 C5 121.11(13) . . ?
C3 C4 CL1 119.79(12) . . ?
C5 C4 CL1 119.10(12) . . ?
C4 C5 C6 119.04(13) . . ?
C5 C6 C1 121.18(14) . . ?
C1 C7 C10 107.59(11) . . ?
C1 C7 C8 108.36(11) . . ?
C10 C7 C8 115.70(11) . . ?
C9 C8 C7 115.93(11) . . ?
O2 C9 O1 122.49(13) . . ?
O2 C9 C8 123.97(13) . . ?
O1 C9 C8 113.54(12) . . ?
N1 C10 C7 114.01(11) . . ?
O3 C11 C16 124.95(12) . . ?
O3 C11 C12 116.53(12) . . ?
C16 C11 C12 118.51(12) . . ?
C13 C12 C11 121.47(13) . . ?
C13 C12 CL2 119.38(11) . . ?
C11 C12 CL2 119.14(10) . . ?
C14 C13 C12 118.59(13) . . ?
C15 C14 C13 121.07(13) . . ?
C15 C14 CL3 119.29(12) . . ?
C13 C14 CL3 119.61(12) . . ?
C14 C15 C16 119.98(14) . . ?
C11 C16 C15 120.35(13) . . ?
O3 C17 C18 110.12(11) . . ?
O4 C18 O5 126.79(13) . . ?
O4 C18 C17 121.41(12) . . ?
O5 C18 C17 111.80(12) . . ?

loop_
_geom_bond_atom_site_label_1
_geom_bond_atom_site_label_2
_geom_bond_distance
_geom_bond_site_symmetry_2
_geom_bond_publ_flag
CL1 C4 1.7419(15) . ?
O1 C9 1.3058(17) . ?
N1 C10 1.4922(18) . ?
C1 C2 1.386(2) . ?
C1 C6 1.395(2) . ?
C1 C7 1.5243(19) . ?
CL2 C12 1.7394(15) . ?
O2 C9 1.2201(18) . ?
C2 C3 1.393(2) . ?
CL3 C14 1.7400(15) . ?
O3 C11 1.3652(16) . ?
O3 C17 1.4281(15) . ?
C3 C4 1.381(2) . ?
O4 C18 1.2377(16) . ?
C4 C5 1.384(2) . ?
O5 C18 1.2705(16) . ?
C5 C6 1.387(2) . ?
C7 C10 1.5340(18) . ?
C7 C8 1.5424(19) . ?
C8 C9 1.5081(19) . ?
C11 C16 1.389(2) . ?
C11 C12 1.4004(19) . ?
C12 C13 1.3863(19) . ?
C13 C14 1.386(2) . ?
C14 C15 1.377(2) . ?
C15 C16 1.391(2) . ?
C17 C18 1.5156(19) . ?
